data_4111658
loop_
_publ_author_name
'Prokopis C. Andrikopoulos'
'David R. Armstrong'
'Helen R. L. Barley'
'William Clegg'
'Sophie H. Dale'
'Eva Hevia'
'Gordon W. Honeyman'
'Alan R. Kennedy'
'Robert E. Mulvey'

_publ_section_title
;
 Sodium Dialkyl-amidozincates: Alkyl or Amido Bases? An Experimental and
 Theoretical Case Study
;
_journal_name_full 'Journal of the American Chemical Society'
_journal_page_first 6184
_journal_page_last 6185
_journal_paper_doi 10.1021/ja050860l
_journal_volume 127
_journal_year 2005
_chemical_formula_sum 'C25 H48 N3 Na Zn'
_chemical_formula_weight 479.02
_chemical_name_systematic
;
 ?
;
_space_group_IT_number 14
_symmetry_cell_setting monoclinic
_symmetry_space_group_name_Hall '-P 2yn'
_symmetry_space_group_name_H-M 'P 1 21/n 1'
_atom_sites_solution_hydrogens geom
_atom_sites_solution_primary direct
_atom_sites_solution_secondary difmap
_audit_creation_method SHELXL-97
_cell_angle_alpha 90.00
_cell_angle_beta 111.755(1)
_cell_angle_gamma 90.00
_cell_formula_units_Z 4
_cell_length_a 16.5118(5)
_cell_length_b 10.9189(2)
_cell_length_c 16.8603(5)
_cell_measurement_reflns_used 6703
_cell_measurement_temperature 123(2)
_cell_measurement_theta_max 27.48
_cell_measurement_theta_min 2.91
_cell_volume 2823.26(13)
_computing_cell_refinement 'DENZO & COLLECT'
_computing_data_collection 'DENZO & COLLECT'
_computing_data_reduction 'DENZO & COLLECT'
_computing_molecular_graphics 'Bruker SHELXTL'
_computing_publication_material 'Bruker SHELXTL'
_computing_structure_refinement SHELXL-97
_computing_structure_solution SHEXLXS-97
_diffrn_ambient_temperature 123(2)
_diffrn_measured_fraction_theta_full 0.995
_diffrn_measured_fraction_theta_max 0.995
_diffrn_measurement_device_type 'Nonius Kappa CCD'
_diffrn_measurement_method '\f and \w scans'
_diffrn_radiation_monochromator graphite
_diffrn_radiation_source 'fine-focus sealed tube'
_diffrn_radiation_type MoK\a
_diffrn_radiation_wavelength 0.71073
_diffrn_reflns_av_R_equivalents 0.074
_diffrn_reflns_av_sigmaI/netI 0.0777
_diffrn_reflns_limit_h_max 21
_diffrn_reflns_limit_h_min -21
_diffrn_reflns_limit_k_max 14
_diffrn_reflns_limit_k_min -14
_diffrn_reflns_limit_l_max 21
_diffrn_reflns_limit_l_min -21
_diffrn_reflns_number 52923
_diffrn_reflns_theta_full 27.49
_diffrn_reflns_theta_max 27.49
_diffrn_reflns_theta_min 3.07
_diffrn_standards_number 0
_exptl_absorpt_coefficient_mu 0.900
_exptl_absorpt_correction_type none
_exptl_crystal_colour colourless
_exptl_crystal_density_diffrn 1.127
_exptl_crystal_description plate
_exptl_crystal_F_000 1040
_exptl_crystal_size_max 0.45
_exptl_crystal_size_mid 0.24
_exptl_crystal_size_min 0.08
_refine_diff_density_max 0.422
_refine_diff_density_min -0.551
_refine_diff_density_rms 0.058
_refine_ls_extinction_method none
_refine_ls_goodness_of_fit_ref 1.011
_refine_ls_hydrogen_treatment constr
_refine_ls_matrix_type full
_refine_ls_number_parameters 300
_refine_ls_number_reflns 6461
_refine_ls_number_restraints 0
_refine_ls_restrained_S_all 1.011
_refine_ls_R_factor_all 0.1046
_refine_ls_R_factor_gt 0.0467
_refine_ls_shift/su_max 0.003
_refine_ls_shift/su_mean 0.000
_refine_ls_structure_factor_coef Fsqd
_refine_ls_weighting_details 'calc w=1/[\s^2^(Fo^2^)+(0.0351P)^2^+1.1889P] where P=(Fo^2^+2Fc^2^)/3'
_refine_ls_weighting_scheme calc
_refine_ls_wR_factor_gt 0.0816
_refine_ls_wR_factor_ref 0.0963
_reflns_number_gt 4002
_reflns_number_total 6461
_reflns_threshold_expression I>2\s(I)
_cod_data_source_file ja050860lsi20050209_115107_2.cif
_cod_data_source_block dvg
_cod_original_cell_volume 2823.25(13)
_cod_original_sg_symbol_H-M 'P 21/n'
_cod_database_code 4111658

loop_
_symmetry_equiv_pos_as_xyz
'x, y, z'
'-x+1/2, y+1/2, -z+1/2'
'-x, -y, -z'
'x-1/2, -y-1/2, z-1/2'

loop_
_atom_site_label
_atom_site_type_symbol
_atom_site_fract_x
_atom_site_fract_y
_atom_site_fract_z
_atom_site_U_iso_or_equiv
_atom_site_adp_type
_atom_site_occupancy
_atom_site_symmetry_multiplicity
_atom_site_calc_flag
_atom_site_refinement_flags
_atom_site_disorder_assembly
_atom_site_disorder_group
Zn Zn 0.119931(18) -0.01699(2) 0.382123(18) 0.03281(10) Uani 1 1 d . . .
Na Na 0.02048(6) 0.19504(8) 0.26562(6) 0.0325(2) Uani 1 1 d . A .
N1 N 0.04048(12) -0.02493(16) 0.25948(11) 0.0263(4) Uani 1 1 d . A .
N2 N 0.02928(15) 0.3595(2) 0.16516(17) 0.0507(6) Uani 1 1 d . . .
N3 N -0.10379(15) 0.3356(2) 0.25041(15) 0.0481(6) Uani 1 1 d . . .
C1 C 0.1905(5) -0.1391(7) 0.4710(5) 0.0345(15) Uani 0.749(6) 1 d P A 1
C2 C 0.1873(3) -0.1037(4) 0.5569(2) 0.0533(13) Uani 0.749(6) 1 d P A 1
H2A H 0.1283 -0.1170 0.5559 0.080 Uiso 0.749(6) 1 calc PR A 1
H2B H 0.2029 -0.0172 0.5683 0.080 Uiso 0.749(6) 1 calc PR A 1
H2C H 0.2287 -0.1542 0.6018 0.080 Uiso 0.749(6) 1 calc PR A 1
C3 C 0.2838(3) -0.1180(5) 0.4751(4) 0.0643(16) Uani 0.749(6) 1 d P A 1
H3A H 0.2966 -0.0301 0.4800 0.096 Uiso 0.749(6) 1 calc PR A 1
H3B H 0.2894 -0.1498 0.4230 0.096 Uiso 0.749(6) 1 calc PR A 1
H3C H 0.3249 -0.1607 0.5248 0.096 Uiso 0.749(6) 1 calc PR A 1
C4 C 0.1669(3) -0.2734(3) 0.4564(3) 0.0573(15) Uani 0.749(6) 1 d P A 1
H4A H 0.2099 -0.3223 0.5010 0.086 Uiso 0.749(6) 1 calc PR A 1
H4B H 0.1664 -0.2982 0.4004 0.086 Uiso 0.749(6) 1 calc PR A 1
H4C H 0.1089 -0.2866 0.4583 0.086 Uiso 0.749(6) 1 calc PR A 1
C5 C 0.13445(18) 0.1598(2) 0.42734(16) 0.0413(7) Uani 1 1 d . A .
C6 C 0.1927(2) 0.2428(3) 0.4175(2) 0.0633(9) Uani 1 1 d . . .
H6 H 0.2240 0.2206 0.3825 0.076 Uiso 1 1 calc R A .
C7 C 0.2082(3) 0.3582(3) 0.4563(2) 0.0812(12) Uani 1 1 d . A .
H7 H 0.2488 0.4123 0.4469 0.097 Uiso 1 1 calc R . .
C8 C 0.1648(3) 0.3927(3) 0.5077(2) 0.0703(10) Uani 1 1 d . . .
H8 H 0.1753 0.4707 0.5346 0.084 Uiso 1 1 calc R A .
C9 C 0.1064(2) 0.3142(3) 0.5199(2) 0.0665(9) Uani 1 1 d . A .
H9 H 0.0757 0.3371 0.5553 0.080 Uiso 1 1 calc R . .
C10 C 0.0921(2) 0.2002(3) 0.48021(19) 0.0551(8) Uani 1 1 d . . .
H10 H 0.0511 0.1469 0.4897 0.066 Uiso 1 1 calc R A .
C11 C -0.04433(15) -0.0837(2) 0.24400(16) 0.0333(6) Uani 1 1 d . . .
C12 C -0.10636(17) -0.0620(3) 0.15128(17) 0.0460(7) Uani 1 1 d . A .
H12A H -0.1609 -0.1087 0.1402 0.055 Uiso 1 1 calc R . .
H12B H -0.1216 0.0260 0.1432 0.055 Uiso 1 1 calc R . .
C13 C -0.0661(2) -0.1008(3) 0.08752(17) 0.0558(8) Uani 1 1 d . . .
H13A H -0.0569 -0.1906 0.0907 0.067 Uiso 1 1 calc R A .
H13B H -0.1061 -0.0801 0.0289 0.067 Uiso 1 1 calc R . .
C14 C 0.02022(19) -0.0361(3) 0.10696(16) 0.0465(7) Uani 1 1 d . A .
H14A H 0.0094 0.0527 0.0965 0.056 Uiso 1 1 calc R . .
H14B H 0.0476 -0.0665 0.0675 0.056 Uiso 1 1 calc R . .
C15 C 0.08330(16) -0.0555(2) 0.19896(16) 0.0346(6) Uani 1 1 d . . .
C16 C -0.08161(17) -0.0220(2) 0.30441(18) 0.0433(7) Uani 1 1 d . A .
H16A H -0.0423 -0.0358 0.3636 0.065 Uiso 1 1 calc R . .
H16B H -0.1390 -0.0569 0.2956 0.065 Uiso 1 1 calc R . .
H16C H -0.0874 0.0661 0.2928 0.065 Uiso 1 1 calc R . .
C17 C -0.04205(18) -0.2220(2) 0.26451(17) 0.0441(7) Uani 1 1 d . A .
H17A H -0.0283 -0.2685 0.2214 0.066 Uiso 1 1 calc R . .
H17B H -0.0991 -0.2476 0.2641 0.066 Uiso 1 1 calc R . .
H17C H 0.0026 -0.2375 0.3210 0.066 Uiso 1 1 calc R . .
C18 C 0.15963(17) 0.0340(2) 0.21754(18) 0.0408(6) Uani 1 1 d . A .
H18A H 0.1375 0.1182 0.2097 0.061 Uiso 1 1 calc R . .
H18B H 0.1898 0.0180 0.1783 0.061 Uiso 1 1 calc R . .
H18C H 0.2004 0.0231 0.2765 0.061 Uiso 1 1 calc R . .
C19 C 0.1233(2) -0.1857(2) 0.2088(2) 0.0537(8) Uani 1 1 d . A .
H19A H 0.1561 -0.2027 0.2693 0.081 Uiso 1 1 calc R . .
H19B H 0.1625 -0.1907 0.1772 0.081 Uiso 1 1 calc R . .
H19C H 0.0765 -0.2462 0.1859 0.081 Uiso 1 1 calc R . .
C20 C 0.0147(2) 0.3219(3) 0.0783(2) 0.0696(10) Uani 1 1 d . A .
H20A H 0.0175 0.3937 0.0446 0.104 Uiso 1 1 calc R . .
H20B H -0.0430 0.2838 0.0528 0.104 Uiso 1 1 calc R . .
H20C H 0.0595 0.2628 0.0789 0.104 Uiso 1 1 calc R . .
C21 C 0.1152(2) 0.4156(3) 0.2018(2) 0.0739(10) Uani 1 1 d . A .
H21A H 0.1595 0.3567 0.2007 0.111 Uiso 1 1 calc R . .
H21B H 0.1265 0.4396 0.2610 0.111 Uiso 1 1 calc R . .
H21C H 0.1173 0.4882 0.1685 0.111 Uiso 1 1 calc R . .
C22 C -0.0541(4) 0.4344(5) 0.1433(4) 0.0433(14) Uiso 0.50 1 d P A 1
H22A H -0.0466 0.5144 0.1193 0.052 Uiso 0.50 1 calc PR A 1
H22B H -0.1029 0.3907 0.0996 0.052 Uiso 0.50 1 calc PR A 1
C23 C -0.0749(4) 0.4542(5) 0.2200(4) 0.0399(13) Uiso 0.50 1 d P A 1
H23A H -0.1221 0.5158 0.2071 0.048 Uiso 0.50 1 calc PR A 1
H23B H -0.0229 0.4872 0.2663 0.048 Uiso 0.50 1 calc PR A 1
C24 C -0.1114(5) 0.3688(7) 0.3310(5) 0.058(2) Uiso 0.50 1 d P A 1
H24A H -0.1574 0.4303 0.3206 0.088 Uiso 0.50 1 calc PR A 1
H24B H -0.0558 0.4026 0.3698 0.088 Uiso 0.50 1 calc PR A 1
H24C H -0.1260 0.2958 0.3568 0.088 Uiso 0.50 1 calc PR A 1
C25 C -0.1870(5) 0.2928(6) 0.1933(5) 0.055(2) Uiso 0.50 1 d P A 1
H25A H -0.2045 0.2213 0.2182 0.083 Uiso 0.50 1 calc PR A 1
H25B H -0.1830 0.2700 0.1387 0.083 Uiso 0.50 1 calc PR A 1
H25C H -0.2304 0.3579 0.1839 0.083 Uiso 0.50 1 calc PR A 1
C22A C -0.0202(4) 0.4608(5) 0.1862(4) 0.0405(13) Uiso 0.50 1 d P A 2
H22C H -0.0259 0.5306 0.1470 0.049 Uiso 0.50 1 calc PR A 2
H22D H 0.0118 0.4894 0.2453 0.049 Uiso 0.50 1 calc PR A 2
C23A C -0.1099(4) 0.4156(5) 0.1775(4) 0.0429(14) Uiso 0.50 1 d P A 2
H23C H -0.1480 0.4864 0.1756 0.051 Uiso 0.50 1 calc PR A 2
H23D H -0.1362 0.3694 0.1235 0.051 Uiso 0.50 1 calc PR A 2
C25A C -0.1917(5) 0.2766(7) 0.2256(5) 0.066(2) Uiso 0.50 1 d P A 2
H25D H -0.2361 0.3397 0.2183 0.099 Uiso 0.50 1 calc PR A 2
H25E H -0.1916 0.2193 0.2704 0.099 Uiso 0.50 1 calc PR A 2
H25F H -0.2050 0.2320 0.1718 0.099 Uiso 0.50 1 calc PR A 2
C24A C -0.0823(6) 0.3953(8) 0.3327(5) 0.070(3) Uiso 0.50 1 d P A 2
H24D H -0.1251 0.4599 0.3282 0.106 Uiso 0.50 1 calc PR A 2
H24E H -0.0239 0.4314 0.3503 0.106 Uiso 0.50 1 calc PR A 2
H24F H -0.0835 0.3349 0.3753 0.106 Uiso 0.50 1 calc PR A 2
C1A C 0.1922(17) -0.163(2) 0.4545(15) 0.033(6) Uiso 0.251(6) 1 d P A 2
C2A C 0.1436(8) -0.1946(12) 0.5148(8) 0.057(4) Uiso 0.251(6) 1 d P A 2
H2A1 H 0.0857 -0.2274 0.4812 0.086 Uiso 0.251(6) 1 calc PR A 2
H2A2 H 0.1372 -0.1205 0.5448 0.086 Uiso 0.251(6) 1 calc PR A 2
H2A3 H 0.1770 -0.2560 0.5565 0.086 Uiso 0.251(6) 1 calc PR A 2
C3A C 0.2810(12) -0.1137(17) 0.5111(10) 0.050(5) Uiso 0.251(6) 1 d P A 2
H3A1 H 0.2734 -0.0474 0.5469 0.075 Uiso 0.251(6) 1 calc PR A 2
H3A2 H 0.3115 -0.0823 0.4753 0.075 Uiso 0.251(6) 1 calc PR A 2
H3A3 H 0.3153 -0.1797 0.5475 0.075 Uiso 0.251(6) 1 calc PR A 2
C4A C 0.2100(7) -0.2834(9) 0.4191(7) 0.033(3) Uiso 0.251(6) 1 d P A 2
H4A1 H 0.2409 -0.3388 0.4664 0.049 Uiso 0.251(6) 1 calc PR A 2
H4A2 H 0.2460 -0.2685 0.3851 0.049 Uiso 0.251(6) 1 calc PR A 2
H4A3 H 0.1547 -0.3208 0.3829 0.049 Uiso 0.251(6) 1 calc PR A 2

loop_
_atom_site_aniso_label
_atom_site_aniso_U_11
_atom_site_aniso_U_22
_atom_site_aniso_U_33
_atom_site_aniso_U_23
_atom_site_aniso_U_13
_atom_site_aniso_U_12
Zn 0.03555(17) 0.02836(16) 0.02730(16) 0.00354(13) 0.00322(12) -0.00433(13)
Na 0.0334(5) 0.0245(5) 0.0399(6) 0.0028(4) 0.0139(4) 0.0020(4)
N1 0.0276(10) 0.0252(10) 0.0239(10) -0.0008(8) 0.0072(8) -0.0019(8)
N2 0.0549(16) 0.0336(13) 0.0781(19) 0.0165(12) 0.0414(14) 0.0109(11)
N3 0.0511(15) 0.0440(14) 0.0565(16) 0.0161(12) 0.0283(13) 0.0163(11)
C1 0.040(3) 0.032(3) 0.027(3) 0.005(3) 0.008(2) 0.003(2)
C2 0.063(3) 0.060(3) 0.033(2) 0.014(2) 0.012(2) 0.005(2)
C3 0.044(3) 0.078(4) 0.070(4) 0.037(3) 0.020(3) 0.019(2)
C4 0.076(3) 0.036(2) 0.047(3) 0.0116(19) 0.007(2) 0.007(2)
C5 0.0512(17) 0.0378(15) 0.0280(15) -0.0018(12) 0.0066(13) -0.0092(13)
C6 0.089(3) 0.054(2) 0.056(2) -0.0129(16) 0.0374(19) -0.0327(18)
C7 0.127(3) 0.058(2) 0.066(2) -0.0159(19) 0.045(2) -0.051(2)
C8 0.112(3) 0.0415(19) 0.051(2) -0.0073(16) 0.022(2) -0.0201(19)
C9 0.079(2) 0.059(2) 0.061(2) -0.0161(17) 0.0252(19) -0.0087(19)
C10 0.064(2) 0.0454(18) 0.0535(19) -0.0071(15) 0.0190(17) -0.0122(15)
C11 0.0304(14) 0.0312(14) 0.0347(15) -0.0024(11) 0.0076(12) -0.0065(11)
C12 0.0343(15) 0.0454(16) 0.0451(17) -0.0008(13) -0.0006(13) -0.0114(12)
C13 0.071(2) 0.0567(19) 0.0289(16) -0.0038(14) 0.0052(15) -0.0187(16)
C14 0.068(2) 0.0418(16) 0.0302(15) -0.0059(13) 0.0189(14) -0.0097(14)
C15 0.0439(16) 0.0288(13) 0.0355(15) -0.0012(11) 0.0198(13) 0.0004(11)
C16 0.0383(15) 0.0413(15) 0.0565(18) -0.0040(14) 0.0248(14) -0.0096(13)
C17 0.0513(17) 0.0337(15) 0.0478(17) -0.0001(13) 0.0188(14) -0.0118(13)
C18 0.0410(15) 0.0420(15) 0.0475(17) -0.0009(13) 0.0258(13) 0.0023(13)
C19 0.067(2) 0.0362(16) 0.072(2) -0.0059(15) 0.0414(18) 0.0049(14)
C20 0.084(2) 0.054(2) 0.068(2) 0.0214(18) 0.025(2) -0.0062(18)
C21 0.086(3) 0.048(2) 0.088(3) 0.0102(18) 0.032(2) -0.0175(18)

loop_
_atom_type_symbol
_atom_type_description
_atom_type_scat_dispersion_real
_atom_type_scat_dispersion_imag
_atom_type_scat_source
Zn Zn 0.2839 1.4301 'International Tables Vol C Tables 4.2.6.8 and 6.1.1.4'
Na Na 0.0362 0.0249 'International Tables Vol C Tables 4.2.6.8 and 6.1.1.4'
N N 0.0061 0.0033 'International Tables Vol C Tables 4.2.6.8 and 6.1.1.4'
C C 0.0033 0.0016 'International Tables Vol C Tables 4.2.6.8 and 6.1.1.4'
H H 0.0000 0.0000 'International Tables Vol C Tables 4.2.6.8 and 6.1.1.4'

loop_
_geom_angle_atom_site_label_1
_geom_angle_atom_site_label_2
_geom_angle_atom_site_label_3
_geom_angle
N1 Zn C1 135.7(2)
N1 Zn C5 111.46(9)
C1 Zn C5 112.9(2)
N1 Zn C1A 125.8(6)
C5 Zn C1A 122.4(6)
N1 Na N3 136.20(8)
N1 Na N2 129.44(8)
N3 Na N2 75.04(7)
N1 Na C5 81.25(7)
N3 Na C5 115.39(9)
N2 Na C5 126.11(9)
N1 Na C6 96.00(8)
N3 Na C6 116.76(9)
N2 Na C6 99.98(8)
C5 Na C6 26.44(8)
C11 N1 C15 116.47(18)
C11 N1 Zn 114.75(14)
C15 N1 Zn 115.17(14)
C11 N1 Na 107.60(13)
C15 N1 Na 111.05(13)
Zn N1 Na 87.74(7)
C20 N2 C21 108.6(2)
C20 N2 C22A 123.2(3)
C21 N2 C22A 96.9(3)
C20 N2 C22 96.3(3)
C21 N2 C22 121.8(3)
C20 N2 Na 116.66(17)
C21 N2 Na 107.79(19)
C22A N2 Na 101.3(2)
C22 N2 Na 105.9(2)
C25 N3 C24 108.4(5)
C24A N3 C23A 116.5(5)
C24A N3 C25A 109.1(5)
C23A N3 C25A 105.1(4)
C25 N3 C23 113.0(4)
C24 N3 C23 104.3(4)
C25 N3 Na 114.5(3)
C24A N3 Na 106.1(4)
C24 N3 Na 114.1(3)
C23A N3 Na 104.4(2)
C25A N3 Na 116.0(3)
C23 N3 Na 102.0(2)
C4 C1 C2 107.6(5)
C4 C1 C3 110.3(5)
C2 C1 C3 108.0(5)
C4 C1 Zn 118.4(4)
C2 C1 Zn 108.9(4)
C3 C1 Zn 103.2(4)
C6 C5 C10 114.1(3)
C6 C5 Zn 124.4(2)
C10 C5 Zn 121.1(2)
C6 C5 Na 92.36(18)
C10 C5 Na 105.86(19)
Zn C5 Na 79.51(8)
C5 C6 C7 123.6(3)
C5 C6 Na 61.19(16)
C7 C6 Na 119.6(3)
C5 C6 H6 118.2
C7 C6 H6 118.2
Na C6 H6 89.3
C8 C7 C6 119.8(3)
C8 C7 H7 120.1
C6 C7 H7 120.1
C9 C8 C7 119.3(3)
C9 C8 H8 120.4
C7 C8 H8 120.4
C8 C9 C10 119.6(3)
C8 C9 H9 120.2
C10 C9 H9 120.2
C9 C10 C5 123.7(3)
C9 C10 H10 118.2
C5 C10 H10 118.2
N1 C11 C16 106.34(19)
N1 C11 C12 110.2(2)
C16 C11 C12 109.2(2)
N1 C11 C17 116.3(2)
C16 C11 C17 105.3(2)
C12 C11 C17 109.2(2)
C13 C12 C11 112.0(2)
C13 C12 H12A 109.2
C11 C12 H12A 109.2
C13 C12 H12B 109.2
C11 C12 H12B 109.2
H12A C12 H12B 107.9
C14 C13 C12 109.9(2)
C14 C13 H13A 109.7
C12 C13 H13A 109.7
C14 C13 H13B 109.7
C12 C13 H13B 109.7
H13A C13 H13B 108.2
C13 C14 C15 112.8(2)
C13 C14 H14A 109.0
C15 C14 H14A 109.0
C13 C14 H14B 109.0
C15 C14 H14B 109.0
H14A C14 H14B 107.8
N1 C15 C14 110.4(2)
N1 C15 C18 106.41(19)
C14 C15 C18 108.6(2)
N1 C15 C19 115.3(2)
C14 C15 C19 109.7(2)
C18 C15 C19 106.1(2)
C11 C16 H16A 109.5
C11 C16 H16B 109.5
H16A C16 H16B 109.5
C11 C16 H16C 109.5
H16A C16 H16C 109.5
H16B C16 H16C 109.5
C11 C17 H17A 109.5
C11 C17 H17B 109.5
H17A C17 H17B 109.5
C11 C17 H17C 109.5
H17A C17 H17C 109.5
H17B C17 H17C 109.5
C15 C18 H18A 109.5
C15 C18 H18B 109.5
H18A C18 H18B 109.5
C15 C18 H18C 109.5
H18A C18 H18C 109.5
H18B C18 H18C 109.5
C15 C19 H19A 109.5
C15 C19 H19B 109.5
H19A C19 H19B 109.5
C15 C19 H19C 109.5
H19A C19 H19C 109.5
H19B C19 H19C 109.5
N2 C20 H20A 109.5
N2 C20 H20B 109.5
H20A C20 H20B 109.5
N2 C20 H20C 109.5
H20A C20 H20C 109.5
H20B C20 H20C 109.5
N2 C21 H21A 109.5
N2 C21 H21B 109.5
H21A C21 H21B 109.5
N2 C21 H21C 109.5
H21A C21 H21C 109.5
H21B C21 H21C 109.5
C23 C22 N2 110.6(5)
C23 C22 H22A 109.5
N2 C22 H22A 109.5
C23 C22 H22B 109.5
N2 C22 H22B 109.5
H22A C22 H22B 108.1
C22 C23 N3 111.9(4)
C22 C23 H23A 109.2
N3 C23 H23A 109.2
C22 C23 H23B 109.2
N3 C23 H23B 109.2
H23A C23 H23B 107.9
N3 C24 H24A 109.5
N3 C24 H24B 109.5
N3 C24 H24C 109.5
N3 C25 H25A 109.5
N3 C25 H25B 109.5
N3 C25 H25C 109.5
N2 C22A C23A 109.7(4)
N2 C22A H22C 109.7
C23A C22A H22C 109.7
N2 C22A H22D 109.7
C23A C22A H22D 109.7
H22C C22A H22D 108.2
N3 C23A C22A 110.4(4)
N3 C23A H23C 109.6
C22A C23A H23C 109.6
N3 C23A H23D 109.6
C22A C23A H23D 109.6
H23C C23A H23D 108.1
N3 C25A H25D 109.5
N3 C25A H25E 109.5
H25D C25A H25E 109.5
N3 C25A H25F 109.5
H25D C25A H25F 109.5
H25E C25A H25F 109.5
N3 C24A H24D 109.5
N3 C24A H24E 109.5
H24D C24A H24E 109.5
N3 C24A H24F 109.5
H24D C24A H24F 109.5
H24E C24A H24F 109.5
C3A C1A C4A 105.6(17)
C3A C1A C2A 106.3(16)
C4A C1A C2A 106.6(17)
C3A C1A Zn 107.9(15)
C4A C1A Zn 125.6(14)
C2A C1A Zn 103.4(13)
C1A C2A H2A1 109.5
C1A C2A H2A2 109.5
H2A1 C2A H2A2 109.5
C1A C2A H2A3 109.5
H2A1 C2A H2A3 109.5
H2A2 C2A H2A3 109.5
C1A C3A H3A1 109.5
C1A C3A H3A2 109.5
H3A1 C3A H3A2 109.5
C1A C3A H3A3 109.5
H3A1 C3A H3A3 109.5
H3A2 C3A H3A3 109.5
C1A C4A H4A1 109.5
C1A C4A H4A2 109.5
H4A1 C4A H4A2 109.5
C1A C4A H4A3 109.5
H4A1 C4A H4A3 109.5
H4A2 C4A H4A3 109.5

loop_
_geom_bond_atom_site_label_1
_geom_bond_atom_site_label_2
_geom_bond_distance
Zn N1 1.9984(18)
Zn C1 2.021(7)
Zn C5 2.057(3)
Zn C1A 2.09(3)
Na N1 2.432(2)
Na N3 2.499(2)
Na N2 2.509(2)
Na C5 2.706(3)
Na C6 3.085(3)
N1 C11 1.473(3)
N1 C15 1.479(3)
N2 C20 1.452(4)
N2 C21 1.455(4)
N2 C22A 1.493(6)
N2 C22 1.524(6)
N3 C25 1.432(7)
N3 C24A 1.453(8)
N3 C24 1.455(8)
N3 C23A 1.480(6)
N3 C25A 1.500(8)
N3 C23 1.533(6)
C1 C4 1.514(8)
C1 C2 1.519(8)
C1 C3 1.532(9)
C2 H2A 0.980
C2 H2B 0.980
C2 H2C 0.980
C3 H3A 0.980
C3 H3B 0.980
C3 H3C 0.980
C4 H4A 0.980
C4 H4B 0.980
C4 H4C 0.980
C5 C6 1.375(4)
C5 C10 1.393(4)
C6 C7 1.398(4)
C6 H6 0.950
C7 C8 1.366(5)
C7 H7 0.950
C8 C9 1.362(4)
C8 H8 0.950
C9 C10 1.392(4)
C9 H9 0.950
C10 H10 0.950
C11 C16 1.528(3)
C11 C12 1.537(4)
C11 C17 1.547(3)
C12 C13 1.519(4)
C12 H12A 0.990
C12 H12B 0.990
C13 C14 1.513(4)
C13 H13A 0.990
C13 H13B 0.990
C14 C15 1.529(4)
C14 H14A 0.990
C14 H14B 0.990
C15 C18 1.533(3)
C15 C19 1.551(4)
C16 H16A 0.980
C16 H16B 0.980
C16 H16C 0.980
C17 H17A 0.980
C17 H17B 0.980
C17 H17C 0.980
C18 H18A 0.980
C18 H18B 0.980
C18 H18C 0.980
C19 H19A 0.980
C19 H19B 0.980
C19 H19C 0.980
C20 H20A 0.980
C20 H20B 0.980
C20 H20C 0.980
C21 H21A 0.980
C21 H21B 0.980
C21 H21C 0.980
C22 C23 1.471(8)
C22 H22A 0.990
C22 H22B 0.990
C23 H23A 0.990
C23 H23B 0.990
C24 H24A 0.980
C24 H24B 0.980
C24 H24C 0.980
C25 H25A 0.980
C25 H25B 0.980
C25 H25C 0.980
C22A C23A 1.516(8)
C22A H22C 0.990
C22A H22D 0.990
C23A H23C 0.990
C23A H23D 0.990
C25A H25D 0.980
C25A H25E 0.980
C25A H25F 0.980
C24A H24D 0.980
C24A H24E 0.980
C24A H24F 0.980
C1A C3A 1.52(3)
C1A C4A 1.52(2)
C1A C2A 1.55(3)
C2A H2A1 0.980
C2A H2A2 0.980
C2A H2A3 0.980
C3A H3A1 0.980
C3A H3A2 0.980
C3A H3A3 0.980
C4A H4A1 0.980
C4A H4A2 0.980
C4A H4A3 0.980
